data_2223104
loop_
_publ_author_name
'Lian, Heng-Chi'
'Ni, Qing-Ling'
'Jiang, Xuan-Feng'
'Cen, Zhong-Min'
'Lin, Jia-Huang'

_publ_section_title
;
 Tetraaquabis(2-methylbenzimidazolium-1,3-diacetato-\k<i>O</i>)zinc(II)
 tetrahydrate
;
_journal_coeditor_code HK2732
_journal_issue 9
_journal_name_full 'Acta Crystallographica Section E'
_journal_page_first m1091
_journal_paper_doi 10.1107/S1600536809031766
_journal_volume 65
_journal_year 2009
_chemical_formula_iupac '[Zn (C12 H11 N2 O4)2 (H2 O)4], 4H2 O'
_chemical_formula_moiety 'C24 H30 N4 O12 Zn, 4(H2 O)'
_chemical_formula_sum 'C24 H38 N4 O16 Zn'
_chemical_formula_weight 703.95
_chemical_name_systematic
;
Tetraaquabis(2-methylbenzimidazolium-1,3-diacetato-\k<i>O</i>)zinc(II)
tetrahydrate
;
_space_group_IT_number 14
_symmetry_cell_setting monoclinic
_symmetry_space_group_name_Hall '-P 2yn'
_symmetry_space_group_name_H-M 'P 1 21/n 1'
_atom_sites_solution_hydrogens geom
_atom_sites_solution_primary direct
_atom_sites_solution_secondary difmap
_audit_creation_method SHELXL-97
_cell_angle_alpha 90.00
_cell_angle_beta 104.467(2)
_cell_angle_gamma 90.00
_cell_formula_units_Z 2
_cell_length_a 7.2749(9)
_cell_length_b 21.265(3)
_cell_length_c 9.7794(12)
_cell_measurement_reflns_used 3729
_cell_measurement_temperature 294(2)
_cell_measurement_theta_max 27.02
_cell_measurement_theta_min 2.35
_cell_volume 1464.9(3)
_computing_cell_refinement 'SAINT (Bruker, 1998)'
_computing_data_collection 'SMART (Bruker, 1998)'
_computing_data_reduction 'SAINT (Bruker, 1998)'
_computing_molecular_graphics 'SHELXTL (Sheldrick, 2008)'
_computing_publication_material 'SHELXTL (Sheldrick, 2008)'
_computing_structure_refinement 'SHELXL97 (Sheldrick, 2008)'
_computing_structure_solution 'SHELXS97 (Sheldrick, 2008)'
_diffrn_ambient_temperature 294(2)
_diffrn_measured_fraction_theta_full 0.991
_diffrn_measured_fraction_theta_max 0.991
_diffrn_measurement_device_type 'Bruker SMART CCD area-detector'
_diffrn_measurement_method \w
_diffrn_radiation_monochromator graphite
_diffrn_radiation_source 'fine-focus sealed tube'
_diffrn_radiation_type MoK\a
_diffrn_radiation_wavelength 0.71073
_diffrn_reflns_av_R_equivalents 0.0221
_diffrn_reflns_av_sigmaI/netI 0.0314
_diffrn_reflns_limit_h_max 9
_diffrn_reflns_limit_h_min -8
_diffrn_reflns_limit_k_max 27
_diffrn_reflns_limit_k_min -14
_diffrn_reflns_limit_l_max 12
_diffrn_reflns_limit_l_min -10
_diffrn_reflns_number 7436
_diffrn_reflns_theta_full 27.08
_diffrn_reflns_theta_max 27.08
_diffrn_reflns_theta_min 1.92
_exptl_absorpt_coefficient_mu 0.923
_exptl_absorpt_correction_T_max 0.8740
_exptl_absorpt_correction_T_min 0.7567
_exptl_absorpt_correction_type multi-scan
_exptl_absorpt_process_details '(SADABS; Sheldrick, 1996)'
_exptl_crystal_colour colorless
_exptl_crystal_density_diffrn 1.596
_exptl_crystal_density_method 'not measured'
_exptl_crystal_description block
_exptl_crystal_F_000 736
_exptl_crystal_size_max 0.32
_exptl_crystal_size_mid 0.21
_exptl_crystal_size_min 0.15
_refine_diff_density_max 0.981
_refine_diff_density_min -0.506
_refine_ls_extinction_method none
_refine_ls_goodness_of_fit_ref 1.097
_refine_ls_hydrogen_treatment mixed
_refine_ls_matrix_type full
_refine_ls_number_parameters 237
_refine_ls_number_reflns 3202
_refine_ls_number_restraints 0
_refine_ls_restrained_S_all 1.097
_refine_ls_R_factor_all 0.0473
_refine_ls_R_factor_gt 0.0355
_refine_ls_shift/su_max 0.000
_refine_ls_shift/su_mean 0.000
_refine_ls_structure_factor_coef Fsqd
_refine_ls_weighting_details 'calc w=1/[\s^2^(Fo^2^)+(0.0541P)^2^+0.4211P] where P=(Fo^2^+2Fc^2^)/3'
_refine_ls_weighting_scheme calc
_refine_ls_wR_factor_gt 0.0907
_refine_ls_wR_factor_ref 0.0969
_reflns_number_gt 2582
_reflns_number_total 3202
_reflns_threshold_expression I>2\s(I)
_cod_data_source_file hk2732.cif
_cod_data_source_block I
_cod_original_sg_symbol_H-M 'P 21/n'
_cod_database_code 2223104
_cod_database_fobs_code 2223104

loop_
_symmetry_equiv_pos_as_xyz
'x, y, z'
'-x+1/2, y+1/2, -z+1/2'
'-x, -y, -z'
'x-1/2, -y-1/2, z-1/2'

loop_
_atom_site_type_symbol
_atom_site_label
_atom_site_fract_x
_atom_site_fract_y
_atom_site_fract_z
_atom_site_U_iso_or_equiv
_atom_site_adp_type
_atom_site_calc_flag
_atom_site_refinement_flags
_atom_site_occupancy
_atom_site_disorder_assembly
_atom_site_disorder_group
Zn Zn1 0.0000 0.0000 0.0000 0.01544(12) Uani d S 1 . .
O O1 0.1738(2) 0.37790(7) -0.04309(16) 0.0235(4) Uani d . 1 . .
O O2 0.3049(2) 0.44774(7) 0.12371(16) 0.0225(4) Uani d . 1 . .
O O3 0.1638(2) 0.13757(7) -0.05157(16) 0.0203(3) Uani d . 1 . .
O O4 0.2586(2) 0.05044(7) 0.07499(16) 0.0190(3) Uani d . 1 . .
O O5 -0.0725(3) 0.01888(8) 0.19098(18) 0.0210(4) Uani d . 1 . .
H H5A -0.012(5) -0.0003(15) 0.242(4) 0.042(11) Uiso d . 1 . .
H H5B -0.180(5) 0.0100(13) 0.190(3) 0.030(8) Uiso d . 1 . .
O O6 -0.1608(2) 0.07925(7) -0.08958(19) 0.0201(3) Uani d . 1 . .
H H6A -0.054(5) 0.1041(17) -0.080(4) 0.065(11) Uiso d . 1 . .
H H6B -0.191(4) 0.0718(15) -0.167(3) 0.038(9) Uiso d . 1 . .
O O7 -0.8479(3) 0.55949(9) -0.00644(19) 0.0270(4) Uani d . 1 . .
H H7A -0.940(6) 0.5704(19) 0.012(3) 0.060(12) Uiso d . 1 . .
H H7B -0.814(5) 0.5299(17) 0.040(3) 0.041(9) Uiso d . 1 . .
O O8 -0.4182(3) -0.02154(9) 0.2126(2) 0.0255(4) Uani d . 1 . .
H H8A -0.505(5) -0.0026(12) 0.179(3) 0.021(7) Uiso d . 1 . .
H H8B -0.409(4) -0.0284(15) 0.294(3) 0.036(9) Uiso d . 1 . .
N N1 0.4887(2) 0.29835(8) 0.03733(19) 0.0149(4) Uani d . 1 . .
N N2 0.4950(2) 0.19548(8) 0.03276(18) 0.0145(4) Uani d . 1 . .
C C1 0.4865(3) 0.28122(10) -0.1007(2) 0.0157(4) Uani d . 1 . .
C C2 0.4759(3) 0.31727(10) -0.2218(2) 0.0197(5) Uani d . 1 . .
H H2A 0.4753 0.3610 -0.2199 0.024 Uiso calc R 1 . .
C C3 0.4664(3) 0.28382(11) -0.3447(2) 0.0230(5) Uani d . 1 . .
H H3A 0.4599 0.3059 -0.4279 0.028 Uiso calc R 1 . .
C C4 0.4661(3) 0.21788(11) -0.3484(2) 0.0225(5) Uani d . 1 . .
H H4A 0.4567 0.1976 -0.4341 0.027 Uiso calc R 1 . .
C C5 0.4795(3) 0.18208(10) -0.2272(2) 0.0194(5) Uani d . 1 . .
H H5C 0.4811 0.1384 -0.2286 0.023 Uiso calc R 1 . .
C C6 0.4903(3) 0.21592(10) -0.1039(2) 0.0152(4) Uani d . 1 . .
C C7 0.4906(3) 0.24587(9) 0.1143(2) 0.0147(4) Uani d . 1 . .
C C8 0.4841(3) 0.24357(10) 0.2639(2) 0.0198(5) Uani d . 1 . .
H H8C 0.4816 0.2856 0.2992 0.030 Uiso calc R 1 . .
H H8D 0.5944 0.2221 0.3181 0.030 Uiso calc R 1 . .
H H8E 0.3720 0.2215 0.2718 0.030 Uiso calc R 1 . .
C C9 0.4878(3) 0.12953(9) 0.0736(2) 0.0158(4) Uani d . 1 . .
H H9A 0.5342 0.1257 0.1752 0.019 Uiso calc R 1 . .
H H9B 0.5697 0.1048 0.0301 0.019 Uiso calc R 1 . .
C C10 0.2853(3) 0.10399(9) 0.0281(2) 0.0148(4) Uani d . 1 . .
C C11 0.4965(3) 0.36335(9) 0.0885(2) 0.0177(4) Uani d . 1 . .
H H11A 0.5867 0.3866 0.0498 0.021 Uiso calc R 1 . .
H H11B 0.5441 0.3631 0.1905 0.021 Uiso calc R 1 . .
C C12 0.3065(3) 0.39821(9) 0.0510(2) 0.0161(4) Uani d . 1 . .

loop_
_atom_site_aniso_label
_atom_site_aniso_U_11
_atom_site_aniso_U_22
_atom_site_aniso_U_33
_atom_site_aniso_U_12
_atom_site_aniso_U_13
_atom_site_aniso_U_23
Zn1 0.01524(18) 0.01194(17) 0.01867(19) -0.00014(13) 0.00336(13) 0.00262(13)
O1 0.0199(8) 0.0220(8) 0.0262(9) 0.0010(6) 0.0010(7) -0.0064(7)
O2 0.0242(8) 0.0161(7) 0.0239(8) 0.0047(6) -0.0003(6) -0.0044(6)
O3 0.0157(7) 0.0157(7) 0.0272(8) -0.0005(6) 0.0012(6) 0.0060(6)
O4 0.0188(8) 0.0136(7) 0.0232(8) -0.0020(6) 0.0026(6) 0.0051(6)
O5 0.0179(9) 0.0242(8) 0.0203(8) 0.0002(7) 0.0038(7) 0.0043(7)
O6 0.0195(8) 0.0168(8) 0.0228(9) -0.0008(6) 0.0029(7) 0.0020(7)
O7 0.0241(10) 0.0240(9) 0.0343(10) 0.0040(7) 0.0100(8) 0.0077(8)
O8 0.0202(9) 0.0270(9) 0.0290(10) 0.0038(8) 0.0056(8) 0.0048(8)
N1 0.0157(8) 0.0103(8) 0.0185(9) -0.0002(7) 0.0041(7) -0.0001(7)
N2 0.0150(8) 0.0112(8) 0.0166(9) -0.0021(7) 0.0025(7) 0.0012(7)
C1 0.0128(10) 0.0168(10) 0.0173(10) 0.0001(8) 0.0033(8) 0.0002(8)
C2 0.0187(10) 0.0161(10) 0.0243(12) -0.0007(8) 0.0053(9) 0.0055(9)
C3 0.0211(11) 0.0289(12) 0.0203(11) 0.0016(9) 0.0080(9) 0.0073(9)
C4 0.0219(11) 0.0276(12) 0.0192(11) 0.0013(9) 0.0073(9) -0.0015(9)
C5 0.0191(11) 0.0176(11) 0.0223(11) 0.0001(8) 0.0065(9) -0.0015(9)
C6 0.0131(10) 0.0157(10) 0.0170(10) -0.0001(8) 0.0040(8) 0.0014(8)
C7 0.0110(9) 0.0132(10) 0.0184(10) -0.0004(8) 0.0011(8) -0.0005(8)
C8 0.0212(11) 0.0194(11) 0.0178(11) -0.0007(9) 0.0033(9) -0.0012(8)
C9 0.0172(10) 0.0095(9) 0.0202(11) 0.0005(8) 0.0036(8) 0.0018(8)
C10 0.0173(10) 0.0141(10) 0.0136(10) 0.0007(8) 0.0048(8) -0.0023(8)
C11 0.0190(11) 0.0119(9) 0.0217(11) 0.0002(8) 0.0038(8) -0.0032(8)
C12 0.0175(10) 0.0131(10) 0.0181(10) 0.0003(8) 0.0052(8) 0.0017(8)

loop_
_atom_type_symbol
_atom_type_description
_atom_type_scat_dispersion_real
_atom_type_scat_dispersion_imag
_atom_type_scat_source
C C 0.0033 0.0016 'International Tables Vol C Tables 4.2.6.8 and 6.1.1.4'
H H 0.0000 0.0000 'International Tables Vol C Tables 4.2.6.8 and 6.1.1.4'
N N 0.0061 0.0033 'International Tables Vol C Tables 4.2.6.8 and 6.1.1.4'
O O 0.0106 0.0060 'International Tables Vol C Tables 4.2.6.8 and 6.1.1.4'
Zn Zn 0.2839 1.4301 'International Tables Vol C Tables 4.2.6.8 and 6.1.1.4'

loop_
_geom_angle_atom_site_label_1
_geom_angle_atom_site_label_2
_geom_angle_atom_site_label_3
_geom_angle_site_symmetry_1
_geom_angle_site_symmetry_3
_geom_angle
_geom_angle_publ_flag
O5 Zn1 O5 . 3 180.00(14) ?
O5 Zn1 O6 . 3 91.13(7) yes
O5 Zn1 O6 3 3 88.87(7) ?
O5 Zn1 O6 . . 88.87(7) yes
O5 Zn1 O6 3 . 91.13(7) ?
O6 Zn1 O6 3 . 180.00(9) ?
O5 Zn1 O4 . . 89.65(7) yes
O5 Zn1 O4 3 . 90.35(7) yes
O6 Zn1 O4 3 . 84.78(6) yes
O6 Zn1 O4 . . 95.22(6) yes
O5 Zn1 O4 . 3 90.35(7) yes
O5 Zn1 O4 3 3 89.65(7) yes
O6 Zn1 O4 3 3 95.22(6) ?
O6 Zn1 O4 . 3 84.78(6) ?
O4 Zn1 O4 . 3 180.00(12) ?
C10 O4 Zn1 . . 122.18(13) ?
Zn1 O5 H5A . . 106(3) ?
Zn1 O5 H5B . . 114(2) ?
H5A O5 H5B . . 108(4) ?
Zn1 O6 H6A . . 93(2) ?
Zn1 O6 H6B . . 104(2) ?
H6A O6 H6B . . 104(3) ?
H7A O7 H7B . . 106(4) ?
H8A O8 H8B . . 113(3) ?
C7 N1 C1 . . 108.75(17) ?
C7 N1 C11 . . 126.66(18) ?
C1 N1 C11 . . 124.53(17) ?
C7 N2 C6 . . 108.77(17) ?
C7 N2 C9 . . 126.57(17) ?
C6 N2 C9 . . 124.43(17) ?
C6 C1 N1 . . 106.69(18) ?
C6 C1 C2 . . 121.8(2) ?
N1 C1 C2 . . 131.5(2) ?
C3 C2 C1 . . 115.8(2) ?
C3 C2 H2A . . 122.1 ?
C1 C2 H2A . . 122.1 ?
C2 C3 C4 . . 122.4(2) ?
C2 C3 H3A . . 118.8 ?
C4 C3 H3A . . 118.8 ?
C5 C4 C3 . . 121.7(2) ?
C5 C4 H4A . . 119.2 ?
C3 C4 H4A . . 119.2 ?
C6 C5 C4 . . 115.6(2) ?
C6 C5 H5C . . 122.2 ?
C4 C5 H5C . . 122.2 ?
C5 C6 C1 . . 122.7(2) ?
C5 C6 N2 . . 130.64(19) ?
C1 C6 N2 . . 106.58(18) ?
N2 C7 N1 . . 109.18(18) ?
N2 C7 C8 . . 125.07(19) ?
N1 C7 C8 . . 125.74(19) ?
C7 C8 H8C . . 109.5 ?
C7 C8 H8D . . 109.5 ?
H8C C8 H8D . . 109.5 ?
C7 C8 H8E . . 109.5 ?
H8C C8 H8E . . 109.5 ?
H8D C8 H8E . . 109.5 ?
N2 C9 C10 . . 111.03(16) ?
N2 C9 H9A . . 109.4 ?
C10 C9 H9A . . 109.4 ?
N2 C9 H9B . . 109.4 ?
C10 C9 H9B . . 109.4 ?
H9A C9 H9B . . 108.0 ?
O3 C10 O4 . . 126.52(19) ?
O3 C10 C9 . . 117.38(18) ?
O4 C10 C9 . . 116.09(17) ?
N1 C11 C12 . . 114.77(17) ?
N1 C11 H11A . . 108.6 ?
C12 C11 H11A . . 108.6 ?
N1 C11 H11B . . 108.6 ?
C12 C11 H11B . . 108.6 ?
H11A C11 H11B . . 107.6 ?
O1 C12 O2 . . 126.3(2) ?
O1 C12 C11 . . 120.08(18) ?
O2 C12 C11 . . 113.60(18) ?

loop_
_geom_bond_atom_site_label_1
_geom_bond_atom_site_label_2
_geom_bond_site_symmetry_2
_geom_bond_distance
_geom_bond_publ_flag
Zn1 O5 . 2.1023(17) yes
Zn1 O5 3 2.1023(17) ?
Zn1 O6 3 2.1128(16) ?
Zn1 O6 . 2.1128(16) yes
Zn1 O4 . 2.1303(14) yes
Zn1 O4 3 2.1303(14) ?
O1 C12 . 1.233(3) ?
O2 C12 . 1.273(2) ?
O3 C10 . 1.247(2) ?
O4 C10 . 1.261(2) ?
O5 H5A . 0.71(3) ?
O5 H5B . 0.80(4) ?
O6 H6A . 0.92(4) ?
O6 H6B . 0.75(3) ?
O7 H7A . 0.78(4) ?
O7 H7B . 0.78(4) ?
O8 H8A . 0.75(3) ?
O8 H8B . 0.79(3) ?
N1 C7 . 1.345(3) ?
N1 C1 . 1.394(3) ?
N1 C11 . 1.466(3) ?
N2 C7 . 1.341(3) ?
N2 C6 . 1.398(3) ?
N2 C9 . 1.463(2) ?
C1 C6 . 1.390(3) ?
C1 C2 . 1.396(3) ?
C2 C3 . 1.384(3) ?
C2 H2A . 0.9300 ?
C3 C4 . 1.402(3) ?
C3 H3A . 0.9300 ?
C4 C5 . 1.392(3) ?
C4 H4A . 0.9300 ?
C5 C6 . 1.389(3) ?
C5 H5C . 0.9300 ?
C7 C8 . 1.476(3) ?
C8 H8C . 0.9600 ?
C8 H8D . 0.9600 ?
C8 H8E . 0.9600 ?
C9 C10 . 1.528(3) ?
C9 H9A . 0.9700 ?
C9 H9B . 0.9700 ?
C11 C12 . 1.531(3) ?
C11 H11A . 0.9700 ?
C11 H11B . 0.9700 ?

loop_
_geom_hbond_atom_site_label_D
_geom_hbond_atom_site_label_H
_geom_hbond_atom_site_label_A
_geom_hbond_site_symmetry_A
_geom_hbond_distance_DH
_geom_hbond_distance_HA
_geom_hbond_distance_DA
_geom_hbond_angle_DHA
O5 H5B O8 . 0.80(4) 1.92(4) 2.716(3) 170(3)
O6 H6A O3 . 0.92(4) 1.70(4) 2.610(2) 170(3)
O6 H6B O2 4_565 0.75(3) 2.08(3) 2.811(2) 164(3)
O7 H7A O1 3_465 0.78(4) 2.11(4) 2.864(3) 165(4)
O7 H7B O2 1_455 0.78(4) 2.03(4) 2.792(2) 167(3)
O8 H8A O4 1_455 0.75(3) 2.10(3) 2.846(2) 177(3)
O8 H8B O7 4_666 0.79(3) 2.00(3) 2.786(3) 168(3)

loop_
_geom_torsion_atom_site_label_1
_geom_torsion_atom_site_label_2
_geom_torsion_atom_site_label_3
_geom_torsion_atom_site_label_4
_geom_torsion_site_symmetry_1
_geom_torsion_site_symmetry_2
_geom_torsion_site_symmetry_3
_geom_torsion_site_symmetry_4
_geom_torsion
_geom_torsion_publ_flag
O5 Zn1 O4 C10 . . . . -107.15(16) ?
O5 Zn1 O4 C10 3 . . . 72.85(16) ?
O6 Zn1 O4 C10 3 . . . 161.69(16) ?
O6 Zn1 O4 C10 . . . . -18.31(16) ?
C7 N1 C1 C6 . . . . -1.0(2) ?
C11 N1 C1 C6 . . . . 176.50(17) ?
C7 N1 C1 C2 . . . . 176.8(2) ?
C11 N1 C1 C2 . . . . -5.7(3) ?
C6 C1 C2 C3 . . . . 1.0(3) ?
N1 C1 C2 C3 . . . . -176.5(2) ?
C1 C2 C3 C4 . . . . 0.4(3) ?
C2 C3 C4 C5 . . . . -1.4(3) ?
C3 C4 C5 C6 . . . . 0.9(3) ?
C4 C5 C6 C1 . . . . 0.5(3) ?
C4 C5 C6 N2 . . . . 176.3(2) ?
N1 C1 C6 C5 . . . . 176.56(18) ?
C2 C1 C6 C5 . . . . -1.5(3) ?
N1 C1 C6 N2 . . . . -0.1(2) ?
C2 C1 C6 N2 . . . . -178.15(18) ?
C7 N2 C6 C5 . . . . -175.2(2) ?
C9 N2 C6 C5 . . . . -0.4(3) ?
C7 N2 C6 C1 . . . . 1.1(2) ?
C9 N2 C6 C1 . . . . 175.92(17) ?
C6 N2 C7 N1 . . . . -1.8(2) ?
C9 N2 C7 N1 . . . . -176.41(17) ?
C6 N2 C7 C8 . . . . 176.87(19) ?
C9 N2 C7 C8 . . . . 2.2(3) ?
C1 N1 C7 N2 . . . . 1.7(2) ?
C11 N1 C7 N2 . . . . -175.70(17) ?
C1 N1 C7 C8 . . . . -176.92(19) ?
C11 N1 C7 C8 . . . . 5.7(3) ?
C7 N2 C9 C10 . . . . 96.0(2) ?
C6 N2 C9 C10 . . . . -77.8(2) ?
Zn1 O4 C10 O3 . . . . 9.4(3) ?
Zn1 O4 C10 C9 . . . . -170.20(13) ?
N2 C9 C10 O3 . . . . 9.8(3) ?
N2 C9 C10 O4 . . . . -170.54(17) ?
C7 N1 C11 C12 . . . . -103.4(2) ?
C1 N1 C11 C12 . . . . 79.6(2) ?
N1 C11 C12 O1 . . . . -17.0(3) ?
N1 C11 C12 O2 . . . . 163.61(18) ?
